data_1574421
loop_
_publ_author_name
'Dai, Yangkun'
'Liu, Yibo'
'Mihalkovic, Marek'
'Wen, Bin'
'Zhang, Lifeng'
'Fan, Changzeng'

_publ_section_title
;
 CaCu1.424Fe0.576Si2
;
_journal_coeditor_code BT4168
_journal_issue 4
_journal_name_full IUCrData
_journal_page_first x250325
_journal_paper_doi 10.1107/S2414314625003256
_journal_volume 10
_journal_year 2025
_chemical_formula_iupac 'Ca Cu1.42 Fe0.58 Si2'
_chemical_formula_moiety 'Ca Cu1.42 Fe0.58 Si2'
_chemical_formula_sum 'Ca Cu1.42 Fe0.58 Si2'
_chemical_formula_weight 218.91
_chemical_name_systematic
;
Calcium copper iron disilicide
;
_space_group_crystal_system tetragonal
_space_group_IT_number 139
_space_group_name_Hall '-I 4 2'
_space_group_name_H-M_alt 'I 4/m m m'
_audit_creation_method SHELXL-2018/3
_cell_angle_alpha 90
_cell_angle_beta 90
_cell_angle_gamma 90
_cell_formula_units_Z 2
_cell_length_a 4.041(3)
_cell_length_b 4.041(3)
_cell_length_c 10.010(9)
_cell_measurement_reflns_used 452
_cell_measurement_temperature 296(2)
_cell_measurement_theta_max 26.88
_cell_measurement_theta_min 4.07
_cell_volume 163.5(2)
_computing_cell_refinement
;
APEX5 (Bruker, 2023)
;
_computing_data_collection
;
APEX5 (Bruker, 2023)
;
_computing_data_reduction
;
APEX5 and SAINT (Bruker, 2023)
;
_computing_molecular_graphics
;
DIAMOND (Brandenburg & Putz, 2017)
;
_computing_publication_material
;
publCIF (Westrip, 2010)
;
_computing_structure_refinement
;
SHELXL (Sheldrick, 2015<i>b</i>)
;
_computing_structure_solution
;
SHELXT (Sheldrick, 2015<i>a</i>)
;
_diffrn_ambient_temperature 296(2)
_diffrn_measured_fraction_theta_full 1.000
_diffrn_measured_fraction_theta_max 1.000
_diffrn_measurement_device_type 'Bruker D8 Venture Photon 100 CMOS'
_diffrn_measurement_method 'phi and omega scans'
_diffrn_radiation_type MoK\a
_diffrn_radiation_wavelength 0.71073
_diffrn_reflns_av_R_equivalents 0.0970
_diffrn_reflns_av_unetI/netI 0.0428
_diffrn_reflns_limit_h_max 4
_diffrn_reflns_limit_h_min -4
_diffrn_reflns_limit_k_max 4
_diffrn_reflns_limit_k_min -4
_diffrn_reflns_limit_l_max 11
_diffrn_reflns_limit_l_min -11
_diffrn_reflns_number 707
_diffrn_reflns_theta_full 24.717
_diffrn_reflns_theta_max 24.717
_diffrn_reflns_theta_min 4.072
_exptl_absorpt_coefficient_mu 13.821
_exptl_absorpt_correction_T_max 0.7461
_exptl_absorpt_correction_T_min 0.3831
_exptl_absorpt_correction_type multi-scan
_exptl_absorpt_process_details
;
(SADABS; Krause <i>et al.</i>, 2015)
;
_exptl_crystal_colour gray
_exptl_crystal_density_diffrn 4.448
_exptl_crystal_description lump
_exptl_crystal_F_000 209
_exptl_crystal_size_max 0.10
_exptl_crystal_size_mid 0.07
_exptl_crystal_size_min 0.06
_refine_diff_density_max 1.049
_refine_diff_density_min -1.446
_refine_ls_extinction_method none
_refine_ls_goodness_of_fit_ref 1.288
_refine_ls_hydrogen_treatment undef
_refine_ls_matrix_type full
_refine_ls_number_parameters 9
_refine_ls_number_reflns 60
_refine_ls_number_restraints 0
_refine_ls_restrained_S_all 1.288
_refine_ls_R_factor_all 0.0944
_refine_ls_R_factor_gt 0.0711
_refine_ls_shift/su_max 0.000
_refine_ls_shift/su_mean 0.000
_refine_ls_structure_factor_coef Fsqd
_refine_ls_weighting_details 'w=1/[\s^2^(Fo^2^)+(0.0957P)^2^] where P=(Fo^2^+2Fc^2^)/3'
_refine_ls_weighting_scheme calc
_refine_ls_wR_factor_gt 0.1472
_refine_ls_wR_factor_ref 0.1557
_reflns_number_gt 46
_reflns_number_total 60
_reflns_threshold_expression 'I > 2\s(I)'
_cod_data_source_file bt4168.cif
_cod_data_source_block I
_cod_original_cell_volume 163.5(3)
_cod_database_code 1574421
_shelx_space_group_comment
;
The symmetry employed for this shelxl refinement is uniquely defined
by the following loop, which should always be used as a source of
symmetry information in preference to the above space-group names.
They are only intended as comments.
;

loop_
_space_group_symop_operation_xyz
'x, y, z'
'-y, x, z'
'-x, -y, z'
'y, -x, z'
'x, -y, -z'
'y, x, -z'
'-x, y, -z'
'-y, -x, -z'
'x+1/2, y+1/2, z+1/2'
'-y+1/2, x+1/2, z+1/2'
'-x+1/2, -y+1/2, z+1/2'
'y+1/2, -x+1/2, z+1/2'
'x+1/2, -y+1/2, -z+1/2'
'y+1/2, x+1/2, -z+1/2'
'-x+1/2, y+1/2, -z+1/2'
'-y+1/2, -x+1/2, -z+1/2'
'-x, -y, -z'
'y, -x, -z'
'x, y, -z'
'-y, x, -z'
'-x, y, z'
'-y, -x, z'
'x, -y, z'
'y, x, z'
'-x+1/2, -y+1/2, -z+1/2'
'y+1/2, -x+1/2, -z+1/2'
'x+1/2, y+1/2, -z+1/2'
'-y+1/2, x+1/2, -z+1/2'
'-x+1/2, y+1/2, z+1/2'
'-y+1/2, -x+1/2, z+1/2'
'x+1/2, -y+1/2, z+1/2'
'y+1/2, x+1/2, z+1/2'

loop_
_atom_site_type_symbol
_atom_site_label
_atom_site_fract_x
_atom_site_fract_y
_atom_site_fract_z
_atom_site_U_iso_or_equiv
_atom_site_adp_type
_atom_site_calc_flag
_atom_site_occupancy
_atom_site_disorder_assembly
_atom_site_disorder_group
Fe Fe1 0.000000 0.500000 0.250000 0.0171(18) Uani d 0.29(15) A 1
Cu Cu1 0.000000 0.500000 0.250000 0.0171(18) Uani d 0.71(15) A 2
Si Si1 0.000000 0.000000 0.3834(10) 0.011(3) Uani d 1 . .
Ca Ca1 0.000000 0.000000 0.000000 0.011(3) Uani d 1 . .

loop_
_atom_site_aniso_label
_atom_site_aniso_U_11
_atom_site_aniso_U_22
_atom_site_aniso_U_33
_atom_site_aniso_U_12
_atom_site_aniso_U_13
_atom_site_aniso_U_23
Fe1 0.0178(19) 0.0178(19) 0.016(3) 0.000 0.000 0.000
Cu1 0.0178(19) 0.0178(19) 0.016(3) 0.000 0.000 0.000
Si1 0.013(4) 0.013(4) 0.006(7) 0.000 0.000 0.000
Ca1 0.009(4) 0.009(4) 0.013(7) 0.000 0.000 0.000

loop_
_atom_type_symbol
_atom_type_description
_atom_type_scat_dispersion_real
_atom_type_scat_dispersion_imag
_atom_type_scat_source
Ca Ca 0.2262 0.3064 'International Tables Vol C Tables 4.2.6.8 and 6.1.1.4'
Cu Cu 0.3201 1.2651 'International Tables Vol C Tables 4.2.6.8 and 6.1.1.4'
Fe Fe 0.3463 0.8444 'International Tables Vol C Tables 4.2.6.8 and 6.1.1.4'
Si Si 0.0817 0.0704 'International Tables Vol C Tables 4.2.6.8 and 6.1.1.4'

loop_
_geom_angle_atom_site_label_1
_geom_angle_atom_site_label_2
_geom_angle_atom_site_label_3
_geom_angle_site_symmetry_1
_geom_angle_site_symmetry_3
_geom_angle
_geom_angle_publ_flag
Si1 Fe1 Si1 . 25_455 107.7(2) ?
Si1 Fe1 Si1 . 1_565 113.1(4) ?
Si1 Fe1 Si1 25_455 1_565 107.7(2) ?
Si1 Fe1 Si1 . 25 107.7(2) ?
Si1 Fe1 Si1 25_455 25 113.1(4) ?
Si1 Fe1 Si1 1_565 25 107.7(2) ?
Si1 Fe1 Fe1 . 25_455 53.85(10) ?
Si1 Fe1 Fe1 25_455 25_455 53.85(10) ?
Si1 Fe1 Fe1 1_565 25_455 126.15(10) ?
Si1 Fe1 Fe1 25 25_455 126.15(10) ?
Si1 Fe1 Fe1 . 25_565 126.15(10) ?
Si1 Fe1 Fe1 25_455 25_565 126.15(10) ?
Si1 Fe1 Fe1 1_565 25_565 53.85(10) ?
Si1 Fe1 Fe1 25 25_565 53.85(10) ?
Fe1 Fe1 Fe1 25_455 25_565 180.0 ?
Si1 Fe1 Fe1 . 25 53.85(10) ?
Si1 Fe1 Fe1 25_455 25 126.15(10) ?
Si1 Fe1 Fe1 1_565 25 126.15(10) ?
Si1 Fe1 Fe1 25 25 53.85(10) ?
Fe1 Fe1 Fe1 25_455 25 90.0 ?
Fe1 Fe1 Fe1 25_565 25 90.0 ?
Si1 Fe1 Fe1 . 25_465 126.15(10) ?
Si1 Fe1 Fe1 25_455 25_465 53.85(10) ?
Si1 Fe1 Fe1 1_565 25_465 53.85(10) ?
Si1 Fe1 Fe1 25 25_465 126.15(10) ?
Fe1 Fe1 Fe1 25_455 25_465 90.0 ?
Fe1 Fe1 Fe1 25_565 25_465 90.0 ?
Fe1 Fe1 Fe1 25 25_465 180.0 ?
Si1 Fe1 Ca1 . 9 64.60(15) ?
Si1 Fe1 Ca1 25_455 9 162.4(2) ?
Si1 Fe1 Ca1 1_565 9 64.60(15) ?
Si1 Fe1 Ca1 25 9 84.5(2) ?
Fe1 Fe1 Ca1 25_455 9 116.37(2) ?
Fe1 Fe1 Ca1 25_565 9 63.628(19) ?
Fe1 Fe1 Ca1 25 9 63.63(2) ?
Fe1 Fe1 Ca1 25_465 9 116.37(2) ?
Si1 Fe1 Ca1 . . 84.5(2) ?
Si1 Fe1 Ca1 25_455 . 64.60(15) ?
Si1 Fe1 Ca1 1_565 . 162.4(2) ?
Si1 Fe1 Ca1 25 . 64.60(15) ?
Fe1 Fe1 Ca1 25_455 . 63.63(2) ?
Fe1 Fe1 Ca1 25_565 . 116.37(2) ?
Fe1 Fe1 Ca1 25 . 63.63(2) ?
Fe1 Fe1 Ca1 25_465 . 116.37(2) ?
Ca1 Fe1 Ca1 9 . 127.26(4) ?
Si1 Fe1 Ca1 . 1_565 162.4(2) ?
Si1 Fe1 Ca1 25_455 1_565 64.60(15) ?
Si1 Fe1 Ca1 1_565 1_565 84.5(2) ?
Si1 Fe1 Ca1 25 1_565 64.60(15) ?
Fe1 Fe1 Ca1 25_455 1_565 116.37(2) ?
Fe1 Fe1 Ca1 25_565 1_565 63.63(2) ?
Fe1 Fe1 Ca1 25 1_565 116.37(2) ?
Fe1 Fe1 Ca1 25_465 1_565 63.63(2) ?
Ca1 Fe1 Ca1 9 1_565 127.26(4) ?
Ca1 Fe1 Ca1 . 1_565 77.83(7) ?
Si1 Fe1 Ca1 . 9_455 64.60(15) ?
Si1 Fe1 Ca1 25_455 9_455 84.5(2) ?
Si1 Fe1 Ca1 1_565 9_455 64.60(15) ?
Si1 Fe1 Ca1 25 9_455 162.4(2) ?
Fe1 Fe1 Ca1 25_455 9_455 63.63(2) ?
Fe1 Fe1 Ca1 25_565 9_455 116.37(2) ?
Fe1 Fe1 Ca1 25 9_455 116.37(2) ?
Fe1 Fe1 Ca1 25_465 9_455 63.63(2) ?
Ca1 Fe1 Ca1 9 9_455 77.83(7) ?
Ca1 Fe1 Ca1 . 9_455 127.26(4) ?
Ca1 Fe1 Ca1 1_565 9_455 127.26(4) ?
Si1 Cu1 Si1 . 25_455 107.7(2) ?
Si1 Cu1 Si1 . 1_565 113.1(4) ?
Si1 Cu1 Si1 25_455 1_565 107.7(2) ?
Si1 Cu1 Si1 . 25 107.7(2) ?
Si1 Cu1 Si1 25_455 25 113.1(4) ?
Si1 Cu1 Si1 1_565 25 107.7(2) ?
Si1 Cu1 Ca1 . 9 64.60(15) ?
Si1 Cu1 Ca1 25_455 9 162.4(2) ?
Si1 Cu1 Ca1 1_565 9 64.60(15) ?
Si1 Cu1 Ca1 25 9 84.5(2) ?
Si1 Cu1 Ca1 . . 84.5(2) ?
Si1 Cu1 Ca1 25_455 . 64.60(15) ?
Si1 Cu1 Ca1 1_565 . 162.4(2) ?
Si1 Cu1 Ca1 25 . 64.60(15) ?
Ca1 Cu1 Ca1 9 . 127.26(4) ?
Si1 Cu1 Ca1 . 1_565 162.4(2) ?
Si1 Cu1 Ca1 25_455 1_565 64.60(15) ?
Si1 Cu1 Ca1 1_565 1_565 84.5(2) ?
Si1 Cu1 Ca1 25 1_565 64.60(15) ?
Ca1 Cu1 Ca1 9 1_565 127.26(4) ?
Ca1 Cu1 Ca1 . 1_565 77.83(7) ?
Si1 Cu1 Ca1 . 9_455 64.60(15) ?
Si1 Cu1 Ca1 25_455 9_455 84.5(2) ?
Si1 Cu1 Ca1 1_565 9_455 64.60(15) ?
Si1 Cu1 Ca1 25 9_455 162.4(2) ?
Ca1 Cu1 Ca1 9 9_455 77.83(7) ?
Ca1 Cu1 Ca1 . 9_455 127.26(4) ?
Ca1 Cu1 Ca1 1_565 9_455 127.26(4) ?
Si1 Si1 Fe1 17_556 25_455 123.5(2) ?
Si1 Si1 Fe1 17_556 1_545 123.5(2) ?
Fe1 Si1 Fe1 25_455 1_545 72.3(2) ?
Si1 Si1 Fe1 17_556 . 123.5(2) ?
Fe1 Si1 Fe1 25_455 . 72.3(2) ?
Fe1 Si1 Fe1 1_545 . 113.1(4) ?
Si1 Si1 Cu1 17_556 . 123.5(2) ?
Si1 Si1 Fe1 17_556 25 123.5(2) ?
Fe1 Si1 Fe1 25_455 25 113.1(4) ?
Fe1 Si1 Fe1 1_545 25 72.3(2) ?
Fe1 Si1 Fe1 . 25 72.3(2) ?
Si1 Si1 Ca1 17_556 9 67.78(18) ?
Fe1 Si1 Ca1 25_455 9 138.99(9) ?
Fe1 Si1 Ca1 1_545 9 138.99(9) ?
Fe1 Si1 Ca1 . 9 70.27(4) ?
Cu1 Si1 Ca1 . 9 70.27(4) ?
Fe1 Si1 Ca1 25 9 70.27(4) ?
Si1 Si1 Ca1 17_556 9_445 67.78(18) ?
Fe1 Si1 Ca1 25_455 9_445 70.27(4) ?
Fe1 Si1 Ca1 1_545 9_445 70.27(4) ?
Fe1 Si1 Ca1 . 9_445 138.99(9) ?
Fe1 Si1 Ca1 25 9_445 138.99(9) ?
Ca1 Si1 Ca1 9 9_445 135.6(4) ?
Si1 Si1 Ca1 17_556 9_545 67.78(18) ?
Fe1 Si1 Ca1 25_455 9_545 138.99(9) ?
Fe1 Si1 Ca1 1_545 9_545 70.27(4) ?
Fe1 Si1 Ca1 . 9_545 138.99(9) ?
Fe1 Si1 Ca1 25 9_545 70.27(4) ?
Ca1 Si1 Ca1 9 9_545 81.78(13) ?
Ca1 Si1 Ca1 9_445 9_545 81.78(13) ?
Si1 Si1 Ca1 17_556 9_455 67.78(18) ?
Fe1 Si1 Ca1 25_455 9_455 70.27(4) ?
Fe1 Si1 Ca1 1_545 9_455 138.99(9) ?
Fe1 Si1 Ca1 . 9_455 70.27(4) ?
Fe1 Si1 Ca1 25 9_455 138.99(9) ?
Ca1 Si1 Ca1 9 9_455 81.78(13) ?
Ca1 Si1 Ca1 9_445 9_455 81.78(13) ?
Ca1 Si1 Ca1 9_545 9_455 135.6(4) ?
Si1 Ca1 Si1 25 9_444 180.0 ?
Si1 Ca1 Si1 25 25_445 135.6(4) ?
Si1 Ca1 Si1 9_444 25_445 44.4(4) ?
Si1 Ca1 Si1 25 9_554 44.4(4) ?
Si1 Ca1 Si1 9_444 9_554 135.6(4) ?
Si1 Ca1 Si1 25_445 9_554 180.0 ?
Si1 Ca1 Si1 25 25_455 81.78(13) ?
Si1 Ca1 Si1 9_444 25_455 98.22(13) ?
Si1 Ca1 Si1 25_445 25_455 81.78(13) ?
Si1 Ca1 Si1 9_554 25_455 98.22(13) ?
Si1 Ca1 Si1 25 25_545 81.78(13) ?
Si1 Ca1 Si1 9_444 25_545 98.22(13) ?
Si1 Ca1 Si1 25_445 25_545 81.78(13) ?
Si1 Ca1 Si1 9_554 25_545 98.22(13) ?
Si1 Ca1 Si1 25_455 25_545 135.6(4) ?
Si1 Ca1 Si1 25 9_454 98.22(13) ?
Si1 Ca1 Si1 9_444 9_454 81.78(13) ?
Si1 Ca1 Si1 25_445 9_454 98.22(13) ?
Si1 Ca1 Si1 9_554 9_454 81.78(13) ?
Si1 Ca1 Si1 25_455 9_454 44.4(4) ?
Si1 Ca1 Si1 25_545 9_454 180.0 ?
Si1 Ca1 Si1 25 9_544 98.22(13) ?
Si1 Ca1 Si1 9_444 9_544 81.78(13) ?
Si1 Ca1 Si1 25_445 9_544 98.22(13) ?
Si1 Ca1 Si1 9_554 9_544 81.78(13) ?
Si1 Ca1 Si1 25_455 9_544 180.0 ?
Si1 Ca1 Si1 25_545 9_544 44.4(4) ?
Si1 Ca1 Si1 9_454 9_544 135.6(4) ?
Si1 Ca1 Fe1 25 . 45.14(14) ?
Si1 Ca1 Fe1 9_444 . 134.86(14) ?
Si1 Ca1 Fe1 25_445 . 96.72(17) ?
Si1 Ca1 Fe1 9_554 . 83.28(17) ?
Si1 Ca1 Fe1 25_455 . 45.14(14) ?
Si1 Ca1 Fe1 25_545 . 96.72(17) ?
Si1 Ca1 Fe1 9_454 . 83.28(17) ?
Si1 Ca1 Fe1 9_544 . 134.86(14) ?
Si1 Ca1 Fe1 25 25 45.14(14) ?
Si1 Ca1 Fe1 9_444 25 134.86(14) ?
Si1 Ca1 Fe1 25_445 25 96.72(17) ?
Si1 Ca1 Fe1 9_554 25 83.28(17) ?
Si1 Ca1 Fe1 25_455 25 96.72(17) ?
Si1 Ca1 Fe1 25_545 25 45.14(14) ?
Si1 Ca1 Fe1 9_454 25 134.86(14) ?
Si1 Ca1 Fe1 9_544 25 83.28(17) ?
Fe1 Ca1 Fe1 . 25 52.74(4) ?
Si1 Ca1 Cu1 25 . 45.14(14) ?
Si1 Ca1 Cu1 9_444 . 134.86(14) ?
Si1 Ca1 Cu1 25_445 . 96.72(17) ?
Si1 Ca1 Cu1 9_554 . 83.28(17) ?
Si1 Ca1 Cu1 25_455 . 45.14(14) ?
Si1 Ca1 Cu1 25_545 . 96.72(17) ?
Si1 Ca1 Cu1 9_454 . 83.28(17) ?
Si1 Ca1 Cu1 9_544 . 134.86(14) ?
Si1 Ca1 Fe1 25 17 134.86(14) ?
Si1 Ca1 Fe1 9_444 17 45.14(14) ?
Si1 Ca1 Fe1 25_445 17 83.28(17) ?
Si1 Ca1 Fe1 9_554 17 96.72(17) ?
Si1 Ca1 Fe1 25_455 17 134.86(14) ?
Si1 Ca1 Fe1 25_545 17 83.28(17) ?
Si1 Ca1 Fe1 9_454 17 96.72(17) ?
Si1 Ca1 Fe1 9_544 17 45.14(14) ?
Fe1 Ca1 Fe1 . 17 180.0 ?
Fe1 Ca1 Fe1 25 17 127.26(4) ?

loop_
_geom_bond_atom_site_label_1
_geom_bond_atom_site_label_2
_geom_bond_site_symmetry_2
_geom_bond_distance
_geom_bond_publ_flag
Fe1 Si1 . 2.422(6) ?
Fe1 Si1 25_455 2.422(6) ?
Fe1 Si1 1_565 2.422(6) ?
Fe1 Si1 25 2.422(6) ?
Fe1 Fe1 25_455 2.857(2) ?
Fe1 Fe1 25_565 2.857(2) ?
Fe1 Fe1 25 2.857(2) ?
Fe1 Fe1 25_465 2.857(2) ?
Fe1 Ca1 9 3.216(2) ?
Fe1 Ca1 . 3.216(2) ?
Fe1 Ca1 1_565 3.216(2) ?
Fe1 Ca1 9_455 3.216(2) ?
Cu1 Si1 . 2.422(6) ?
Cu1 Si1 25_455 2.422(6) ?
Cu1 Si1 1_565 2.422(6) ?
Cu1 Si1 25 2.422(6) ?
Cu1 Ca1 9 3.216(2) ?
Cu1 Ca1 . 3.216(2) ?
Cu1 Ca1 1_565 3.216(2) ?
Cu1 Ca1 9_455 3.216(2) ?
Si1 Si1 17_556 2.33(2) ?
Si1 Ca1 9 3.087(4) ?
Si1 Ca1 9_445 3.087(4) ?
Si1 Ca1 9_545 3.087(4) ?
Si1 Ca1 9_455 3.087(4) ?
